data_4033707
loop_
_publ_author_name
'Li, Hongjie'
'Jia, Peijing'
'Qian, Naixin'
'Li, Shasha'
'Jiao, Peng'

_publ_section_title
;
 Simultaneous Construction of Planar and Central Chiralities as Well as
 Unprecedented Axial Chirality on and around a Ferrocene Backbone.
;
_journal_issue 5
_journal_name_full 'The Journal of organic chemistry'
_journal_page_first 2817
_journal_page_last 2828
_journal_paper_doi 10.1021/acs.joc.8b03221
_journal_volume 84
_journal_year 2019
_chemical_absolute_configuration ad
_chemical_formula_moiety 'C24 H25 Fe N O2'
_chemical_formula_sum 'C24 H25 Fe N O2'
_chemical_formula_weight 415.30
_space_group_crystal_system orthorhombic
_space_group_IT_number 19
_space_group_name_Hall 'P 2ac 2ab'
_space_group_name_H-M_alt 'P 21 21 21'
_atom_sites_solution_hydrogens mixed
_audit_creation_date 2018-08-04
_audit_creation_method
;
Olex2 1.2
(compiled 2018.05.29 svn.r3508 for OlexSys, GUI svn.r5506)
;
_cell_angle_alpha 90
_cell_angle_beta 90
_cell_angle_gamma 90
_cell_formula_units_Z 4
_cell_length_a 11.3411(6)
_cell_length_b 18.5190(13)
_cell_length_c 9.0419(5)
_cell_measurement_reflns_used 9206
_cell_measurement_temperature 100(2)
_cell_measurement_theta_max 27.49
_cell_measurement_theta_min 3.59
_cell_volume 1899.0(2)
_computing_cell_refinement 'CrysAlisPro 1.171.39.32a (Rigaku OD, 2017)'
_computing_data_collection 'CrysAlisPro 1.171.39.32a (Rigaku OD, 2017)'
_computing_data_reduction 'CrysAlisPro 1.171.39.32a (Rigaku OD, 2017)'
_computing_molecular_graphics 'Olex2 (Dolomanov et al., 2009)'
_computing_publication_material 'Olex2 (Dolomanov et al., 2009)'
_computing_structure_refinement 'ShelXL (Sheldrick, 2015)'
_computing_structure_solution 'SHELXT 2018/2 (Sheldrick, 2018)'
_diffrn_ambient_temperature 100.15
_diffrn_measured_fraction_theta_full 0.996
_diffrn_measured_fraction_theta_max 0.971
_diffrn_measurement_device_type 'SuperNova, Dual AtlasS2'
_diffrn_measurement_method '\w scans'
_diffrn_radiation_type MoK\a
_diffrn_radiation_wavelength 0.71073
_diffrn_reflns_av_R_equivalents 0.0515
_diffrn_reflns_av_unetI/netI 0.0838
_diffrn_reflns_Laue_measured_fraction_full 0.996
_diffrn_reflns_Laue_measured_fraction_max 0.971
_diffrn_reflns_limit_h_max 14
_diffrn_reflns_limit_h_min -14
_diffrn_reflns_limit_k_max 23
_diffrn_reflns_limit_k_min -24
_diffrn_reflns_limit_l_max 11
_diffrn_reflns_limit_l_min -11
_diffrn_reflns_number 9206
_diffrn_reflns_point_group_measured_fraction_full 0.997
_diffrn_reflns_point_group_measured_fraction_max 0.958
_diffrn_reflns_theta_full 25.242
_diffrn_reflns_theta_max 27.491
_diffrn_reflns_theta_min 3.593
_diffrn_source 'micro-focus sealed X-ray tube'
_exptl_absorpt_coefficient_mu 0.814
_exptl_absorpt_correction_T_max 1.00000
_exptl_absorpt_correction_T_min 0.62092
_exptl_absorpt_correction_type multi-scan
_exptl_absorpt_process_details
;
CrysAlisPro 1.171.39.32a (Rigaku Oxford Diffraction, 2017)
Empirical absorption correction using spherical harmonics,
 implemented in SCALE3 ABSPACK scaling algorithm.
;
_exptl_crystal_colour 'clear pale yellow'
_exptl_crystal_density_diffrn 1.453
_exptl_crystal_description block
_exptl_crystal_F_000 872
_exptl_crystal_size_max 0.4
_exptl_crystal_size_mid 0.3
_exptl_crystal_size_min 0.2
_refine_diff_density_max 0.344
_refine_diff_density_min -0.398
_refine_diff_density_rms 0.065
_refine_ls_abs_structure_details
;
 Flack x determined using 1104 quotients [(I+)-(I-)]/[(I+)+(I-)]
 (Parsons, Flack and Wagner, Acta Cryst. B69 (2013) 249-259).
;
_refine_ls_abs_structure_Flack -0.009(18)
_refine_ls_extinction_method none
_refine_ls_goodness_of_fit_ref 1.064
_refine_ls_hydrogen_treatment constr
_refine_ls_matrix_type full
_refine_ls_number_parameters 327
_refine_ls_number_reflns 4184
_refine_ls_number_restraints 378
_refine_ls_restrained_S_all 1.039
_refine_ls_R_factor_all 0.0669
_refine_ls_R_factor_gt 0.0487
_refine_ls_shift/su_max 0.000
_refine_ls_shift/su_mean 0.000
_refine_ls_structure_factor_coef Fsqd
_refine_ls_weighting_details 'w=1/[\s^2^(Fo^2^)+(0.0271P)^2^] where P=(Fo^2^+2Fc^2^)/3'
_refine_ls_weighting_scheme calc
_refine_ls_wR_factor_gt 0.0858
_refine_ls_wR_factor_ref 0.0938
_reflns_Friedel_coverage 0.731
_reflns_Friedel_fraction_full 0.999
_reflns_Friedel_fraction_max 0.940
_reflns_number_gt 3368
_reflns_number_total 4184
_reflns_threshold_expression 'I > 2\s(I)'
_cod_data_source_file jo8b03221_si_005.cif
_cod_data_source_block 1_a
_cod_database_code 4033707
_shelx_shelxl_version_number 2018/3
_shelx_space_group_comment
;
The symmetry employed for this shelxl refinement is uniquely defined
by the following loop, which should always be used as a source of
symmetry information in preference to the above space-group names.
They are only intended as comments.
;
_shelx_estimated_absorpt_t_max 0.854
_shelx_estimated_absorpt_t_min 0.737
_olex2_refinement_description
;
1. Fixed Uiso
 At 1.2 times of:
  All C(H) groups, All C(H,H) groups
 At 1.5 times of:
  All O(H) groups
2. Restrained distances
 C17-C20 \\sim C17-C20A
 with sigma of 0.02
 C20-C21 \\sim C20A-C21A
 with sigma of 0.02
 C20-C25 \\sim C20A-C25A
 with sigma of 0.02
 C21-C22 \\sim C21A-C22A
 with sigma of 0.02
 C22-C23 \\sim C22A-C23A
 with sigma of 0.02
 C23-C24 \\sim C23A-C24A
 with sigma of 0.02
 C24-C25 \\sim C24A-C25A
 with sigma of 0.02
 C17-C21 \\sim C17-C21A
 with sigma of 0.04
 C17-C25 \\sim C17-C25A
 with sigma of 0.04
 C20-C22 \\sim C20A-C22A
 with sigma of 0.04
 C20-C24 \\sim C20A-C24A
 with sigma of 0.04
 C21-C23 \\sim C21A-C23A
 with sigma of 0.04
 C21-C25 \\sim C21A-C25A
 with sigma of 0.04
 C22-C24 \\sim C22A-C24A
 with sigma of 0.04
 C23-C25 \\sim C23A-C25A
 with sigma of 0.04
 C20A-C17 \\sim C20-C17
 with sigma of 0.02
 C17-C18 \\sim C17-C18A
 with sigma of 0.02
 C18-O2 \\sim C18A-O2A
 with sigma of 0.02
 C17-O2 \\sim C17-O2A
 with sigma of 0.04
 C18A-C17 \\sim C18-C17
 with sigma of 0.02
3. Uiso/Uaniso restraints and constraints
All non-hydrogen atoms have similar U: within 1.7A with sigma of 0.01 and sigma
for terminal atoms of 0.02
Uanis(C20) \\sim Ueq, Uanis(C20A) \\sim Ueq, Uanis(O2) \\sim Ueq, Uanis(O2A)
\\sim Ueq: with sigma of 0.02 and sigma for terminal atoms of 0.04
4. Others
 Sof(C20A)=Sof(C21A)=Sof(H21A)=Sof(C22A)=Sof(H22A)=Sof(C23A)=Sof(H23A)=
 Sof(C24A)=Sof(H24A)=Sof(C25A)=Sof(H25A)=1-FVAR(1)
 Sof(C20)=Sof(C21)=Sof(H21)=Sof(C22)=Sof(H22)=Sof(C23)=Sof(H23)=Sof(C24)=
 Sof(H24)=Sof(C25)=Sof(H25)=FVAR(1)
 Sof(H17A)=Sof(C18A)=Sof(H18C)=Sof(H18D)=Sof(O2A)=Sof(H2AA)=1-FVAR(2)
 Sof(H17)=Sof(C18)=Sof(H18A)=Sof(H18B)=Sof(O2)=Sof(H2A)=FVAR(2)
5.a Riding coordinates:
 C17(H17), C17(H17A), O2(H2A), O2A(H2AA)
5.b Secondary CH2 refined with riding coordinates:
 C11(H11A,H11B), C12(H12A,H12B), C14(H14A,H14B), C15(H15A,H15B), C18(H18A,
 H18B), C18A(H18C,H18D)
5.c Aromatic/amide H refined with riding coordinates:
 C1(H1), C2(H2), C3(H3), C4(H4), C5(H5), C6(H6), C7(H7), C10(H10), C21(H21),
 C22(H22), C23(H23), C24(H24), C25(H25), C21A(H21A), C22A(H22A), C23A(H23A),
 C24A(H24A), C25A(H25A)
;
_olex2_submission_special_instructions 'No special instructions were received'

loop_
_space_group_symop_operation_xyz
'x, y, z'
'-x+1/2, -y, z+1/2'
'-x, y+1/2, -z+1/2'
'x+1/2, -y+1/2, -z'

loop_
_atom_site_label
_atom_site_type_symbol
_atom_site_fract_x
_atom_site_fract_y
_atom_site_fract_z
_atom_site_U_iso_or_equiv
_atom_site_adp_type
_atom_site_occupancy
_atom_site_site_symmetry_order
_atom_site_calc_flag
_atom_site_refinement_flags_posn
_atom_site_refinement_flags_adp
_atom_site_refinement_flags_occupancy
_atom_site_disorder_assembly
_atom_site_disorder_group
Fe1 Fe 0.59786(5) 0.22180(4) 0.89128(7) 0.02441(19) Uani 1 1 d . U . . .
O1 O 0.5545(3) 0.50454(19) 0.5257(4) 0.0415(9) Uani 1 1 d . U . . .
N1 N 0.5572(3) 0.3935(2) 0.6379(4) 0.0240(8) Uani 1 1 d . U . . .
C1 C 0.6506(4) 0.2102(3) 1.1053(5) 0.0351(12) Uani 1 1 d . U . . .
H1 H 0.724989 0.192147 1.136564 0.042 Uiso 1 1 calc R . . . .
C2 C 0.5491(4) 0.1684(3) 1.0782(5) 0.0339(12) Uani 1 1 d . U . . .
H2 H 0.542867 0.117507 1.088215 0.041 Uiso 1 1 calc R . . . .
C3 C 0.4583(4) 0.2156(3) 1.0335(5) 0.0298(11) Uani 1 1 d . U . . .
H3 H 0.380248 0.201848 1.007759 0.036 Uiso 1 1 calc R . . . .
C4 C 0.5030(4) 0.2869(3) 1.0333(5) 0.0286(11) Uani 1 1 d . U . . .
H4 H 0.460582 0.329391 1.007938 0.034 Uiso 1 1 calc R . . . .
C5 C 0.6230(3) 0.2834(3) 1.0782(5) 0.0332(11) Uani 1 1 d . U . . .
H5 H 0.675316 0.323223 1.088163 0.040 Uiso 1 1 calc R . . . .
C6 C 0.7208(4) 0.1700(3) 0.7679(5) 0.0330(12) Uani 1 1 d . U . . .
H6 H 0.786814 0.144399 0.805900 0.040 Uiso 1 1 calc R . . . .
C7 C 0.6075(4) 0.1400(3) 0.7420(5) 0.0332(12) Uani 1 1 d . U . . .
H7 H 0.584552 0.091407 0.759055 0.040 Uiso 1 1 calc R . . . .
C8 C 0.5354(4) 0.1954(3) 0.6866(5) 0.0262(11) Uani 1 1 d . U . . .
C9 C 0.6029(4) 0.2598(2) 0.6763(4) 0.0235(10) Uani 1 1 d . U . . .
C10 C 0.7199(4) 0.2444(3) 0.7280(5) 0.0287(11) Uani 1 1 d . U . . .
H10 H 0.784017 0.277237 0.734244 0.034 Uiso 1 1 calc R . . . .
C11 C 0.4120(4) 0.2079(2) 0.6308(5) 0.0291(10) Uani 1 1 d . U . . .
H11A H 0.352394 0.186806 0.698197 0.035 Uiso 1 1 calc R . . . .
H11B H 0.400953 0.187919 0.530234 0.035 Uiso 1 1 calc R . . . .
C12 C 0.4064(3) 0.2915(2) 0.6306(5) 0.0247(9) Uani 1 1 d . U . . .
H12A H 0.378735 0.309675 0.727555 0.030 Uiso 1 1 calc R . . . .
H12B H 0.352102 0.308914 0.552732 0.030 Uiso 1 1 calc R . . . .
C13 C 0.5340(3) 0.3172(2) 0.5996(5) 0.0229(9) Uani 1 1 d . U . . .
C14 C 0.5573(4) 0.3187(3) 0.4301(5) 0.0297(11) Uani 1 1 d . U . . .
H14A H 0.641764 0.310445 0.408073 0.036 Uiso 1 1 calc R . . . .
H14B H 0.509595 0.281802 0.378395 0.036 Uiso 1 1 calc R . . . .
C15 C 0.5199(4) 0.3947(3) 0.3855(6) 0.0347(11) Uani 1 1 d . U . . .
H15A H 0.566530 0.412164 0.300160 0.042 Uiso 1 1 calc R . . . .
H15B H 0.435064 0.396150 0.359583 0.042 Uiso 1 1 calc R . . . .
C16 C 0.5444(4) 0.4384(3) 0.5203(6) 0.0307(12) Uani 1 1 d . U . . .
C17 C 0.5978(4) 0.4173(3) 0.7841(5) 0.0277(10) Uani 1 1 d D U . . .
H17 H 0.616186 0.373380 0.839962 0.033 Uiso 0.792(8) 1 d R . P A 1
H17A H 0.595466 0.371900 0.835232 0.033 Uiso 0.208(8) 1 d R . P A 2
C18 C 0.7162(6) 0.4601(4) 0.7696(11) 0.038(2) Uani 0.792(8) 1 d D U P A 1
H18A H 0.760020 0.454777 0.863682 0.046 Uiso 0.792(8) 1 calc R . P A 1
H18B H 0.763977 0.436816 0.691358 0.046 Uiso 0.792(8) 1 calc R . P A 1
O2 O 0.7087(4) 0.5348(3) 0.7367(6) 0.0509(17) Uani 0.792(8) 1 d D U P A 1
H2A H 0.655002 0.541749 0.677680 0.076 Uiso 0.792(8) 1 d R . P A 1
C20 C 0.5141(12) 0.4605(18) 0.878(3) 0.026(2) Uani 0.564(16) 1 d D U P A 1
C21 C 0.3926(11) 0.4543(9) 0.8653(13) 0.026(2) Uani 0.564(16) 1 d D U P A 1
H21 H 0.360646 0.423177 0.792090 0.031 Uiso 0.564(16) 1 calc R . P A 1
C22 C 0.3167(10) 0.4922(7) 0.9563(14) 0.026(3) Uani 0.564(16) 1 d D U P A 1
H22 H 0.233720 0.488124 0.944619 0.031 Uiso 0.564(16) 1 calc R . P A 1
C23 C 0.3639(11) 0.5361(8) 1.0646(12) 0.036(3) Uani 0.564(16) 1 d D U P A 1
H23 H 0.313349 0.561360 1.130527 0.043 Uiso 0.564(16) 1 calc R . P A 1
C24 C 0.4840(10) 0.5433(8) 1.0770(12) 0.042(3) Uani 0.564(16) 1 d D U P A 1
H24 H 0.515866 0.575098 1.149126 0.051 Uiso 0.564(16) 1 calc R . P A 1
C25 C 0.5576(10) 0.5057(7) 0.9876(13) 0.029(2) Uani 0.564(16) 1 d D U P A 1
H25 H 0.640374 0.510304 1.000262 0.034 Uiso 0.564(16) 1 calc R . P A 1
C20A C 0.5011(15) 0.457(2) 0.867(4) 0.025(3) Uani 0.436(16) 1 d D U P A 2
C21A C 0.3840(14) 0.4560(11) 0.8196(16) 0.023(3) Uani 0.436(16) 1 d D U P A 2
H21A H 0.366133 0.437023 0.724601 0.028 Uiso 0.436(16) 1 calc R . P A 2
C22A C 0.2932(14) 0.4820(9) 0.9067(18) 0.028(3) Uani 0.436(16) 1 d D U P A 2
H22A H 0.213698 0.478307 0.874507 0.034 Uiso 0.436(16) 1 calc R . P A 2
C23A C 0.3194(15) 0.5131(8) 1.0399(18) 0.035(3) Uani 0.436(16) 1 d D U P A 2
H23A H 0.257817 0.532219 1.099420 0.043 Uiso 0.436(16) 1 calc R . P A 2
C24A C 0.4356(16) 0.5170(9) 1.0890(16) 0.042(3) Uani 0.436(16) 1 d D U P A 2
H24A H 0.453599 0.539132 1.181124 0.050 Uiso 0.436(16) 1 calc R . P A 2
C25A C 0.5230(15) 0.4889(9) 1.0037(18) 0.033(3) Uani 0.436(16) 1 d D U P A 2
H25A H 0.601909 0.491123 1.038554 0.040 Uiso 0.436(16) 1 calc R . P A 2
C18A C 0.7310(19) 0.4326(19) 0.794(3) 0.035(5) Uani 0.208(8) 1 d D U P A 2
H18C H 0.772727 0.407000 0.712881 0.042 Uiso 0.208(8) 1 calc R . P A 2
H18D H 0.745737 0.484969 0.782521 0.042 Uiso 0.208(8) 1 calc R . P A 2
O2A O 0.7735(14) 0.4087(9) 0.932(2) 0.053(6) Uani 0.208(8) 1 d D U P A 2
H2AA H 0.820560 0.438374 0.963947 0.080 Uiso 0.208(8) 1 d R . P A 2

loop_
_atom_site_aniso_label
_atom_site_aniso_U_11
_atom_site_aniso_U_22
_atom_site_aniso_U_33
_atom_site_aniso_U_23
_atom_site_aniso_U_13
_atom_site_aniso_U_12
Fe1 0.0187(3) 0.0371(4) 0.0174(3) -0.0038(4) 0.0003(3) 0.0068(3)
O1 0.047(2) 0.039(2) 0.039(2) 0.000(2) 0.0069(18) -0.0097(17)
N1 0.0212(17) 0.032(2) 0.0184(19) -0.0022(19) -0.0012(15) -0.0039(16)
C1 0.026(2) 0.062(4) 0.017(2) 0.001(3) -0.001(2) 0.011(2)
C2 0.035(2) 0.042(3) 0.025(3) 0.004(3) 0.002(2) 0.008(2)
C3 0.018(2) 0.050(3) 0.022(2) 0.001(3) 0.0025(18) 0.001(2)
C4 0.028(2) 0.041(3) 0.017(2) 0.000(2) 0.0097(19) 0.014(2)
C5 0.024(2) 0.057(3) 0.019(2) -0.009(3) 0.0061(18) -0.004(2)
C6 0.028(2) 0.047(3) 0.024(3) -0.010(3) 0.003(2) 0.017(2)
C7 0.033(2) 0.037(3) 0.029(3) -0.008(2) 0.003(2) 0.009(2)
C8 0.028(2) 0.034(3) 0.017(2) -0.011(2) 0.000(2) 0.005(2)
C9 0.021(2) 0.039(3) 0.0106(18) -0.0061(19) 0.002(2) 0.002(2)
C10 0.023(2) 0.049(3) 0.015(2) -0.010(2) 0.0039(19) 0.006(2)
C11 0.027(2) 0.033(3) 0.027(2) -0.002(2) -0.003(2) -0.002(2)
C12 0.0189(18) 0.034(2) 0.022(2) -0.004(2) -0.004(2) 0.000(2)
C13 0.023(2) 0.033(2) 0.0124(19) -0.007(2) -0.001(2) 0.0009(18)
C14 0.030(2) 0.046(3) 0.013(2) -0.006(2) -0.0007(19) -0.005(2)
C15 0.038(2) 0.048(3) 0.019(2) 0.002(3) -0.001(2) -0.001(2)
C16 0.025(2) 0.039(3) 0.029(3) -0.002(3) 0.005(2) -0.007(2)
C17 0.024(2) 0.037(3) 0.022(2) -0.007(2) 0.000(2) -0.007(2)
C18 0.028(3) 0.047(5) 0.039(4) 0.001(4) -0.012(3) -0.011(4)
O2 0.053(3) 0.042(3) 0.058(4) 0.009(3) -0.015(3) -0.026(2)
C20 0.031(4) 0.029(4) 0.017(4) 0.001(4) 0.003(4) -0.005(4)
C21 0.033(4) 0.028(4) 0.018(5) 0.000(5) -0.002(5) -0.005(4)
C22 0.035(5) 0.031(5) 0.012(6) 0.000(5) 0.002(5) -0.002(4)
C23 0.038(6) 0.053(6) 0.018(4) -0.011(4) 0.006(4) 0.006(5)
C24 0.041(5) 0.059(6) 0.027(4) -0.013(5) 0.001(4) -0.005(5)
C25 0.026(5) 0.041(5) 0.019(4) 0.000(4) 0.002(4) -0.005(4)
C20A 0.031(5) 0.027(5) 0.016(5) 0.000(4) 0.000(5) -0.005(5)
C21A 0.034(5) 0.023(5) 0.012(6) -0.004(6) 0.008(5) -0.011(4)
C22A 0.042(6) 0.027(5) 0.016(6) -0.009(6) 0.007(5) -0.010(5)
C23A 0.053(6) 0.032(6) 0.022(6) -0.009(5) 0.008(6) -0.007(5)
C24A 0.056(7) 0.047(6) 0.022(5) -0.007(5) 0.004(6) -0.005(5)
C25A 0.043(6) 0.039(6) 0.018(5) 0.000(5) -0.001(5) -0.006(5)
C18A 0.027(8) 0.041(10) 0.038(9) -0.009(9) -0.006(8) -0.001(8)
O2A 0.034(9) 0.046(11) 0.080(14) -0.011(10) -0.023(9) -0.004(8)

loop_
_atom_type_symbol
_atom_type_description
_atom_type_scat_dispersion_real
_atom_type_scat_dispersion_imag
_atom_type_scat_source
C C 0.0033 0.0016 'International Tables Vol C Tables 4.2.6.8 and 6.1.1.4'
H H 0.0000 0.0000 'International Tables Vol C Tables 4.2.6.8 and 6.1.1.4'
N N 0.0061 0.0033 'International Tables Vol C Tables 4.2.6.8 and 6.1.1.4'
O O 0.0106 0.0060 'International Tables Vol C Tables 4.2.6.8 and 6.1.1.4'
Fe Fe 0.3463 0.8444 'International Tables Vol C Tables 4.2.6.8 and 6.1.1.4'

loop_
_geom_angle_atom_site_label_1
_geom_angle_atom_site_label_2
_geom_angle_atom_site_label_3
_geom_angle
C1 Fe1 C3 67.89(17)
C1 Fe1 C4 67.90(18)
C1 Fe1 C5 40.4(2)
C1 Fe1 C8 159.7(2)
C1 Fe1 C9 157.06(18)
C1 Fe1 C10 120.23(18)
C2 Fe1 C1 40.48(19)
C2 Fe1 C3 40.46(18)
C2 Fe1 C4 68.0(2)
C2 Fe1 C5 68.0(2)
C2 Fe1 C8 122.8(2)
C2 Fe1 C9 162.47(18)
C2 Fe1 C10 150.91(18)
C3 Fe1 C4 40.29(19)
C3 Fe1 C5 67.78(17)
C3 Fe1 C9 129.21(18)
C3 Fe1 C10 168.57(19)
C4 Fe1 C9 113.61(18)
C4 Fe1 C10 132.5(2)
C5 Fe1 C4 40.33(17)
C5 Fe1 C9 125.38(19)
C5 Fe1 C10 112.43(18)
C6 Fe1 C1 105.70(19)
C6 Fe1 C2 114.5(2)
C6 Fe1 C3 148.5(2)
C6 Fe1 C4 167.8(2)
C6 Fe1 C5 128.23(18)
C6 Fe1 C7 40.9(2)
C6 Fe1 C8 68.07(19)
C6 Fe1 C9 67.97(19)
C6 Fe1 C10 40.71(19)
C7 Fe1 C1 122.5(2)
C7 Fe1 C2 101.8(2)
C7 Fe1 C3 114.7(2)
C7 Fe1 C4 151.27(19)
C7 Fe1 C5 162.0(2)
C7 Fe1 C8 40.31(18)
C7 Fe1 C9 68.13(19)
C7 Fe1 C10 68.9(2)
C8 Fe1 C3 106.75(19)
C8 Fe1 C4 121.55(18)
C8 Fe1 C5 157.67(19)
C8 Fe1 C9 40.44(18)
C8 Fe1 C10 68.48(18)
C10 Fe1 C9 40.64(18)
C16 N1 C13 112.5(4)
C16 N1 C17 123.7(4)
C17 N1 C13 123.7(4)
Fe1 C1 H1 125.5
C2 C1 Fe1 69.7(3)
C2 C1 H1 125.8
C2 C1 C5 108.4(4)
C5 C1 Fe1 70.7(3)
C5 C1 H1 125.8
Fe1 C2 H2 125.6
C1 C2 Fe1 69.9(3)
C1 C2 H2 126.1
C1 C2 C3 107.9(4)
C3 C2 Fe1 70.1(3)
C3 C2 H2 126.1
Fe1 C3 H3 125.7
C2 C3 Fe1 69.5(3)
C2 C3 H3 125.8
C2 C3 C4 108.5(4)
C4 C3 Fe1 70.7(2)
C4 C3 H3 125.8
Fe1 C4 H4 126.7
C3 C4 Fe1 69.0(3)
C3 C4 H4 126.3
C3 C4 C5 107.5(4)
C5 C4 Fe1 69.6(3)
C5 C4 H4 126.3
Fe1 C5 H5 126.5
C1 C5 Fe1 69.0(3)
C1 C5 C4 107.8(5)
C1 C5 H5 126.1
C4 C5 Fe1 70.0(3)
C4 C5 H5 126.1
Fe1 C6 H6 125.4
C7 C6 Fe1 69.7(3)
C7 C6 H6 125.4
C7 C6 C10 109.2(4)
C10 C6 Fe1 71.1(3)
C10 C6 H6 125.4
Fe1 C7 H7 125.7
C6 C7 Fe1 69.4(3)
C6 C7 H7 126.2
C8 C7 Fe1 70.2(3)
C8 C7 C6 107.6(5)
C8 C7 H7 126.2
C7 C8 Fe1 69.5(3)
C7 C8 C9 108.8(4)
C7 C8 C11 140.7(5)
C9 C8 Fe1 70.8(2)
C9 C8 C11 110.5(4)
C11 C8 Fe1 126.1(3)
C8 C9 Fe1 68.8(3)
C8 C9 C10 108.1(4)
C8 C9 C13 110.3(4)
C10 C9 Fe1 69.6(2)
C10 C9 C13 141.0(4)
C13 C9 Fe1 131.7(3)
Fe1 C10 H10 126.8
C6 C10 Fe1 68.2(3)
C6 C10 C9 106.3(4)
C6 C10 H10 126.8
C9 C10 Fe1 69.7(2)
C9 C10 H10 126.8
C8 C11 H11A 111.6
C8 C11 H11B 111.6
C8 C11 C12 101.1(3)
H11A C11 H11B 109.4
C12 C11 H11A 111.6
C12 C11 H11B 111.6
C11 C12 H12A 110.6
C11 C12 H12B 110.6
C11 C12 C13 105.6(3)
H12A C12 H12B 108.7
C13 C12 H12A 110.6
C13 C12 H12B 110.6
N1 C13 C9 118.7(3)
N1 C13 C12 114.7(3)
N1 C13 C14 100.6(4)
C9 C13 C12 100.7(3)
C9 C13 C14 112.5(4)
C12 C13 C14 110.1(4)
C13 C14 H14A 111.1
C13 C14 H14B 111.1
H14A C14 H14B 109.1
C15 C14 C13 103.3(4)
C15 C14 H14A 111.1
C15 C14 H14B 111.1
C14 C15 H15A 111.1
C14 C15 H15B 111.1
H15A C15 H15B 109.0
C16 C15 C14 103.5(4)
C16 C15 H15A 111.1
C16 C15 H15B 111.1
O1 C16 N1 124.6(5)
O1 C16 C15 126.2(5)
N1 C16 C15 109.1(4)
N1 C17 H17 106.4
N1 C17 H17A 99.3
N1 C17 C18 110.3(5)
N1 C17 C20 118.0(8)
N1 C17 C20A 111.3(9)
N1 C17 C18A 114.4(13)
C18 C17 H17 106.3
C20 C17 H17 106.5
C20 C17 C18 108.6(11)
C20A C17 H17A 99.5
C20A C17 C18A 126.3(17)
C18A C17 H17A 99.3
C17 C18 H18A 107.9
C17 C18 H18B 107.9
H18A C18 H18B 107.2
O2 C18 C17 117.4(6)
O2 C18 H18A 107.9
O2 C18 H18B 107.9
C18 O2 H2A 109.6
C21 C20 C17 122.5(12)
C21 C20 C25 117.5(10)
C25 C20 C17 120.0(10)
C20 C21 H21 119.1
C22 C21 C20 121.9(11)
C22 C21 H21 119.1
C21 C22 H22 120.7
C23 C22 C21 118.7(10)
C23 C22 H22 120.7
C22 C23 H23 120.0
C24 C23 C22 120.0(9)
C24 C23 H23 120.0
C23 C24 H24 119.6
C25 C24 C23 120.8(10)
C25 C24 H24 119.6
C20 C25 H25 119.4
C24 C25 C20 121.2(9)
C24 C25 H25 119.4
C21A C20A C17 121.9(13)
C25A C20A C17 121.0(14)
C25A C20A C21A 116.6(12)
C20A C21A H21A 119.0
C22A C21A C20A 121.9(12)
C22A C21A H21A 119.0
C21A C22A H22A 120.4
C23A C22A C21A 119.1(13)
C23A C22A H22A 120.4
C22A C23A H23A 119.7
C22A C23A C24A 120.6(13)
C24A C23A H23A 119.7
C23A C24A H24A 120.4
C25A C24A C23A 119.2(13)
C25A C24A H24A 120.4
C20A C25A H25A 118.8
C24A C25A C20A 122.4(14)
C24A C25A H25A 118.8
C17 C18A H18C 109.9
C17 C18A H18D 109.9
H18C C18A H18D 108.3
O2A C18A C17 109.1(19)
O2A C18A H18C 109.9
O2A C18A H18D 109.9
C18A O2A H2AA 109.1

loop_
_geom_bond_atom_site_label_1
_geom_bond_atom_site_label_2
_geom_bond_distance
Fe1 C1 2.037(5)
Fe1 C2 2.034(5)
Fe1 C3 2.042(4)
Fe1 C4 2.065(4)
Fe1 C5 2.059(5)
Fe1 C6 2.027(4)
Fe1 C7 2.031(5)
Fe1 C8 2.041(4)
Fe1 C9 2.068(4)
Fe1 C10 2.067(4)
O1 C16 1.231(5)
N1 C13 1.478(5)
N1 C16 1.358(6)
N1 C17 1.467(5)
C1 H1 0.9500
C1 C2 1.408(7)
C1 C5 1.414(7)
C2 H2 0.9500
C2 C3 1.410(6)
C3 H3 0.9500
C3 C4 1.415(7)
C4 H4 0.9500
C4 C5 1.422(6)
C5 H5 0.9500
C6 H6 0.9500
C6 C7 1.419(7)
C6 C10 1.424(7)
C7 H7 0.9500
C7 C8 1.403(6)
C8 C9 1.420(6)
C8 C11 1.506(6)
C9 C10 1.436(6)
C9 C13 1.491(6)
C10 H10 0.9500
C11 H11A 0.9900
C11 H11B 0.9900
C11 C12 1.549(6)
C12 H12A 0.9900
C12 H12B 0.9900
C12 C13 1.549(5)
C13 C14 1.555(6)
C14 H14A 0.9900
C14 H14B 0.9900
C14 C15 1.523(7)
C15 H15A 0.9900
C15 H15B 0.9900
C15 C16 1.490(7)
C17 H17 0.9799
C17 H17A 0.9599
C17 C18 1.565(8)
C17 C20 1.504(12)
C17 C20A 1.519(14)
C17 C18A 1.54(2)
C18 H18A 0.9900
C18 H18B 0.9900
C18 O2 1.417(8)
O2 H2A 0.8200
C20 C21 1.388(13)
C20 C25 1.388(14)
C21 H21 0.9500
C21 C22 1.382(13)
C22 H22 0.9500
C22 C23 1.381(13)
C23 H23 0.9500
C23 C24 1.372(13)
C24 H24 0.9500
C24 C25 1.355(12)
C25 H25 0.9500
C20A C21A 1.396(15)
C20A C25A 1.391(17)
C21A H21A 0.9500
C21A C22A 1.383(15)
C22A H22A 0.9500
C22A C23A 1.368(15)
C23A H23A 0.9500
C23A C24A 1.392(17)
C24A H24A 0.9500
C24A C25A 1.360(15)
C25A H25A 0.9500
C18A H18C 0.9900
C18A H18D 0.9900
C18A O2A 1.41(2)
O2A H2AA 0.8199

loop_
_geom_torsion_atom_site_label_1
_geom_torsion_atom_site_label_2
_geom_torsion_atom_site_label_3
_geom_torsion_atom_site_label_4
_geom_torsion
Fe1 C1 C2 C3 -60.0(3)
Fe1 C1 C5 C4 59.5(3)
Fe1 C2 C3 C4 -60.2(3)
Fe1 C3 C4 C5 -59.2(3)
Fe1 C4 C5 C1 -58.8(3)
Fe1 C6 C7 C8 60.1(3)
Fe1 C6 C10 C9 -59.6(3)
Fe1 C7 C8 C9 60.1(3)
Fe1 C7 C8 C11 -122.4(6)
Fe1 C8 C9 C10 58.7(3)
Fe1 C8 C9 C13 -128.2(3)
Fe1 C8 C11 C12 64.8(5)
Fe1 C9 C10 C6 58.6(3)
Fe1 C9 C13 N1 71.3(5)
Fe1 C9 C13 C12 -54.7(5)
Fe1 C9 C13 C14 -171.8(3)
N1 C13 C14 C15 -31.8(4)
N1 C17 C18 O2 84.9(7)
N1 C17 C20 C21 27(4)
N1 C17 C20 C25 -157(2)
N1 C17 C20A C21A 12(5)
N1 C17 C20A C25A -175(3)
N1 C17 C18A O2A -141.7(18)
C1 C2 C3 Fe1 59.9(3)
C1 C2 C3 C4 -0.3(5)
C2 C1 C5 Fe1 -59.7(3)
C2 C1 C5 C4 -0.2(5)
C2 C3 C4 Fe1 59.4(3)
C2 C3 C4 C5 0.2(5)
C3 C4 C5 Fe1 58.8(3)
C3 C4 C5 C1 0.0(5)
C5 C1 C2 Fe1 60.3(3)
C5 C1 C2 C3 0.3(6)
C6 C7 C8 Fe1 -59.6(3)
C6 C7 C8 C9 0.5(5)
C6 C7 C8 C11 178.0(5)
C7 C6 C10 Fe1 59.5(3)
C7 C6 C10 C9 -0.1(5)
C7 C8 C9 Fe1 -59.3(3)
C7 C8 C9 C10 -0.5(5)
C7 C8 C9 C13 172.6(4)
C7 C8 C11 C12 166.7(6)
C8 C9 C10 Fe1 -58.2(3)
C8 C9 C10 C6 0.4(5)
C8 C9 C13 N1 150.5(4)
C8 C9 C13 C12 24.6(4)
C8 C9 C13 C14 -92.6(4)
C8 C11 C12 C13 30.8(4)
C9 C8 C11 C12 -15.9(5)
C9 C13 C14 C15 -159.1(4)
C10 C6 C7 Fe1 -60.4(3)
C10 C6 C7 C8 -0.2(5)
C10 C9 C13 N1 -39.9(7)
C10 C9 C13 C12 -165.9(5)
C10 C9 C13 C14 77.0(7)
C11 C8 C9 Fe1 122.4(4)
C11 C8 C9 C10 -178.8(3)
C11 C8 C9 C13 -5.7(5)
C11 C12 C13 N1 -162.6(4)
C11 C12 C13 C9 -34.0(4)
C11 C12 C13 C14 84.9(4)
C12 C13 C14 C15 89.5(4)
C13 N1 C16 O1 177.1(4)
C13 N1 C16 C15 -4.5(5)
C13 N1 C17 C18 123.0(5)
C13 N1 C17 C20 -111.4(18)
C13 N1 C17 C20A -109(2)
C13 N1 C17 C18A 100.2(14)
C13 C9 C10 Fe1 132.1(6)
C13 C9 C10 C6 -169.3(5)
C13 C14 C15 C16 30.2(4)
C14 C15 C16 O1 161.5(5)
C14 C15 C16 N1 -16.9(5)
C16 N1 C13 C9 146.3(4)
C16 N1 C13 C12 -94.8(4)
C16 N1 C13 C14 23.2(4)
C16 N1 C17 C18 -52.4(6)
C16 N1 C17 C20 73.2(18)
C16 N1 C17 C20A 76(2)
C16 N1 C17 C18A -75.2(15)
C17 N1 C13 C9 -29.6(6)
C17 N1 C13 C12 89.3(5)
C17 N1 C13 C14 -152.7(4)
C17 N1 C16 O1 -7.1(7)
C17 N1 C16 C15 171.4(4)
C17 C20 C21 C22 177(2)
C17 C20 C25 C24 -178(2)
C17 C20A C21A C22A 169(3)
C17 C20A C25A C24A -172(3)
C18 C17 C20 C21 154(3)
C18 C17 C20 C25 -30(3)
C20 C17 C18 O2 -45.9(16)
C20 C21 C22 C23 -1(3)
C21 C20 C25 C24 -1(4)
C21 C22 C23 C24 2.2(18)
C22 C23 C24 C25 -2.5(19)
C23 C24 C25 C20 2(3)
C25 C20 C21 C22 1(4)
C20A C17 C18A O2A 72(3)
C20A C21A C22A C23A 4(3)
C21A C20A C25A C24A 1(5)
C21A C22A C23A C24A -2(2)
C22A C23A C24A C25A -1(2)
C23A C24A C25A C20A 1(3)
C25A C20A C21A C22A -3(5)
C18A C17 C20A C21A 159(3)
C18A C17 C20A C25A -28(5)
